data_4331010
loop_
_publ_author_name
'Aline Arnold'
'Christian Limberg'
'Ramona Metzinger'

_publ_contact_author_address
;
      Institut fuer Chemie
      Humboldt Universitaet zu Berlin
      Brook-Taylor-Str. 2
      12489 Berlin
      Germany
;
_publ_contact_author_email ramona.metzinger@chemie.hu-berlin.de
_publ_contact_author_fax 0049-30-20936966
_publ_contact_author_name 'Ramona Metzinger'
_publ_contact_author_phone 0049-30-20937391
_publ_section_title
;
 Chiral Tripodal Ligand Containing Three N-Heterocyclic Donor Functions
 and Its Copper Complexes: Crystallization of [LCuI]22+/[L2CuII]2+
 Stereoisomers and Tyrosinase Activity
;
_journal_name_full 'Inorganic Chemistry'
_journal_page_first 12210
_journal_page_last 12217
_journal_paper_doi 10.1021/ic301391s
_journal_volume 51
_journal_year 2012
_chemical_formula_moiety 'C54 H50 Cu N10 O2, 2(F6 P), 2(C2 H3 N)'
_chemical_formula_sum 'C58 H56 Cu F12 N12 O2 P2'
_chemical_formula_weight 1306.63
_chemical_name_systematic
; 
 ? 
;
_space_group_IT_number 2
_symmetry_cell_setting triclinic
_symmetry_space_group_name_Hall '-P 1'
_symmetry_space_group_name_H-M 'P -1'
_atom_sites_solution_hydrogens geom
_atom_sites_solution_primary direct
_atom_sites_solution_secondary difmap
_audit_creation_method SHELXL-97
_cell_angle_alpha 104.1390(1)
_cell_angle_beta 105.1060(9)
_cell_angle_gamma 110.5180(9)
_cell_formula_units_Z 1
_cell_length_a 10.4634(9)
_cell_length_b 12.84120(10)
_cell_length_c 12.85810(10)
_cell_measurement_reflns_used 12114
_cell_measurement_temperature 100(2)
_cell_measurement_theta_max 30.63
_cell_measurement_theta_min 2.18
_cell_volume 1450.54(13)
_computing_cell_refinement 'X-AREA (Stoe & Cie, 2002)'
_computing_data_collection 'X-AREA (Stoe & Cie, 2002)'
_computing_data_reduction 'X-RED (Stoe & Cie, 2002)'
_computing_molecular_graphics 'PLATON, 1990'
_computing_publication_material 'PLATON, 1990'
_computing_structure_refinement 'SHELXL97 (Sheldrick, 1997)'
_computing_structure_solution 'SHELXS97 (Sheldrick, 1997)'
_diffrn_ambient_temperature 100(2)
_diffrn_detector_area_resol_mean 6.67
_diffrn_measured_fraction_theta_full .999
_diffrn_measured_fraction_theta_max .999
_diffrn_measurement_device 'Stoe IPDS-2t diffractometer'
_diffrn_measurement_method '\w-rotation,\w-incr.=1\%,319 exposures'
_diffrn_radiation_collimation '0.5 mm diameter monocapillary'
_diffrn_radiation_monochromator 'planar graphite'
_diffrn_radiation_source 'long fine focus sealed x-ray tube'
_diffrn_radiation_type MoK\a
_diffrn_radiation_wavelength 0.71073
_diffrn_reflns_av_R_equivalents 0.0894
_diffrn_reflns_av_sigmaI/netI 0.0687
_diffrn_reflns_limit_h_max 12
_diffrn_reflns_limit_h_min -12
_diffrn_reflns_limit_k_max 15
_diffrn_reflns_limit_k_min -14
_diffrn_reflns_limit_l_max 15
_diffrn_reflns_limit_l_min -15
_diffrn_reflns_number 14535
_diffrn_reflns_theta_full 25.00
_diffrn_reflns_theta_max 25.00
_diffrn_reflns_theta_min 2.25
_diffrn_standards_decay_% 0
_diffrn_standards_interval_count 0
_diffrn_standards_interval_time 0
_diffrn_standards_number 0
_exptl_absorpt_coefficient_mu 0.525
_exptl_absorpt_correction_T_max 0.9793
_exptl_absorpt_correction_T_min 0.9207
_exptl_absorpt_correction_type numerical
_exptl_absorpt_process_details
;
The crystal faces were indexed by microscope on the diffractometer. After 
that a numerical absorption correction basing on a gaussian algorithsm 
was applied, which is implemented in the X-RED program (Stoe, 2002).
;
_exptl_crystal_colour 'light yellow'
_exptl_crystal_density_diffrn 1.496
_exptl_crystal_description Block
_exptl_crystal_F_000 671
_exptl_crystal_size_max 0.16
_exptl_crystal_size_mid 0.04
_exptl_crystal_size_min 0.04
_refine_diff_density_max .361
_refine_diff_density_min -.413
_refine_diff_density_rms .052
_refine_ls_extinction_method none
_refine_ls_goodness_of_fit_ref 0.984
_refine_ls_hydrogen_treatment constr
_refine_ls_matrix_type full
_refine_ls_number_parameters 438
_refine_ls_number_reflns 5105
_refine_ls_number_restraints 0
_refine_ls_restrained_S_all 0.984
_refine_ls_R_factor_all 0.0698
_refine_ls_R_factor_gt 0.0476
_refine_ls_shift/su_max 0.003
_refine_ls_shift/su_mean 0.000
_refine_ls_structure_factor_coef Fsqd
_refine_ls_weighting_details 'calc w=1/[\s^2^(Fo^2^)+(0.0667P)^2^+0.0000P] where P=(Fo^2^+2Fc^2^)/3'
_refine_ls_weighting_scheme calc
_refine_ls_wR_factor_gt 0.1089
_refine_ls_wR_factor_ref 0.1186
_reflns_number_gt 3854
_reflns_number_total 5105
_reflns_threshold_expression >2sigma(I)
_cod_data_source_file ic301391s_si_001_4.cif
_cod_data_source_block aa74allp-1_complex3meso
_cod_database_code 4331010

loop_
_symmetry_equiv_pos_as_xyz
'x, y, z'
'-x, -y, -z'

loop_
_atom_site_label
_atom_site_type_symbol
_atom_site_fract_x
_atom_site_fract_y
_atom_site_fract_z
_atom_site_U_iso_or_equiv
_atom_site_adp_type
_atom_site_occupancy
_atom_site_symmetry_multiplicity
_atom_site_calc_flag
_atom_site_refinement_flags
_atom_site_disorder_assembly
_atom_site_disorder_group
Cu1 Cu 0.0000 1.0000 0.0000 0.03873(16) Uani 1 2 d S . .
O1 O 0.0801(2) 0.67963(17) 0.03517(17) 0.0451(5) Uani 1 1 d . . .
N1 N 0.1970(2) 0.98385(19) 0.04403(19) 0.0356(5) Uani 1 1 d . . .
N2 N 0.3187(2) 0.9192(2) 0.16039(19) 0.0384(5) Uani 1 1 d . . .
N3 N -0.0846(2) 0.8374(2) -0.10775(18) 0.0371(5) Uani 1 1 d . . .
N4 N -0.1694(3) 0.6444(2) -0.1488(2) 0.0461(6) Uani 1 1 d . . .
C1 C 0.1871(3) 0.8930(2) 0.0793(2) 0.0346(6) Uani 1 1 d . . .
C2 C 0.4193(3) 1.0308(2) 0.1737(2) 0.0370(6) Uani 1 1 d . . .
C3 C 0.3430(3) 1.0699(2) 0.1013(2) 0.0361(6) Uani 1 1 d . . .
C4 C 0.4045(3) 1.1813(3) 0.0803(2) 0.0413(6) Uani 1 1 d . . .
C5 C 0.3707(4) 1.1807(3) -0.0320(3) 0.0572(8) Uani 1 1 d . . .
H5 H 0.3045 1.1101 -0.0949 0.069 Uiso 1 1 calc R . .
C6 C 0.4363(5) 1.2859(4) -0.0499(4) 0.0773(12) Uani 1 1 d . . .
H6 H 0.4135 1.2861 -0.1248 0.093 Uiso 1 1 calc R . .
C7 C 0.5348(5) 1.3894(4) 0.0433(5) 0.0816(14) Uani 1 1 d . . .
H7 H 0.5794 1.4595 0.0311 0.098 Uiso 1 1 calc R . .
C8 C 0.5681(4) 1.3909(3) 0.1530(5) 0.0756(11) Uani 1 1 d . . .
H8 H 0.6350 1.4617 0.2154 0.091 Uiso 1 1 calc R . .
C9 C 0.5027(4) 1.2878(3) 0.1718(3) 0.0570(8) Uani 1 1 d . . .
H9 H 0.5249 1.2897 0.2474 0.068 Uiso 1 1 calc R . .
C10 C 0.5776(3) 1.0870(2) 0.2479(2) 0.0394(6) Uani 1 1 d . . .
C11 C 0.6823(3) 1.1184(3) 0.1998(3) 0.0485(7) Uani 1 1 d . . .
H11 H 0.6525 1.1018 0.1205 0.058 Uiso 1 1 calc R . .
C12 C 0.8299(4) 1.1739(3) 0.2684(3) 0.0617(9) Uani 1 1 d . . .
H12 H 0.8992 1.1958 0.2351 0.074 Uiso 1 1 calc R . .
C13 C 0.8768(4) 1.1976(3) 0.3857(3) 0.0648(10) Uani 1 1 d . . .
H13 H 0.9770 1.2340 0.4314 0.078 Uiso 1 1 calc R . .
C14 C 0.7735(4) 1.1667(3) 0.4345(3) 0.0643(9) Uani 1 1 d . . .
H14 H 0.8046 1.1829 0.5138 0.077 Uiso 1 1 calc R . .
C15 C 0.6241(3) 1.1119(3) 0.3671(3) 0.0532(8) Uani 1 1 d . . .
H15 H 0.5552 1.0919 0.4010 0.064 Uiso 1 1 calc R . .
C16 C 0.3526(4) 0.8481(3) 0.2286(3) 0.0583(9) Uani 1 1 d . . .
H16A H 0.3335 0.8691 0.2980 0.087 Uiso 1 1 calc R . .
H16B H 0.4546 0.8647 0.2489 0.087 Uiso 1 1 calc R . .
H16C H 0.2916 0.7644 0.1833 0.087 Uiso 1 1 calc R . .
C17 C 0.0479(3) 0.7793(2) 0.0447(2) 0.0369(6) Uani 1 1 d . . .
C18 C 0.1500(4) 0.6592(3) -0.0455(3) 0.0569(8) Uani 1 1 d . . .
H18A H 0.0920 0.6542 -0.1196 0.085 Uiso 1 1 calc R . .
H18B H 0.1577 0.5855 -0.0536 0.085 Uiso 1 1 calc R . .
H18C H 0.2468 0.7241 -0.0171 0.085 Uiso 1 1 calc R . .
C19 C -0.0701(3) 0.7537(2) -0.0698(2) 0.0375(6) Uani 1 1 d . . .
C20 C -0.1930(3) 0.7809(3) -0.2168(2) 0.0435(7) Uani 1 1 d . . .
H20 H -0.2244 0.8185 -0.2643 0.052 Uiso 1 1 calc R . .
C21 C -0.2467(3) 0.6614(3) -0.2437(3) 0.0501(7) Uani 1 1 d . . .
H21 H -0.3210 0.6021 -0.3125 0.060 Uiso 1 1 calc R . .
C22 C -0.2109(4) 0.5268(3) -0.1398(4) 0.0676(10) Uani 1 1 d . . .
H22A H -0.1500 0.4927 -0.1634 0.101 Uiso 1 1 calc R . .
H22B H -0.3126 0.4753 -0.1892 0.101 Uiso 1 1 calc R . .
H22C H -0.1975 0.5351 -0.0610 0.101 Uiso 1 1 calc R . .
C23 C -0.0078(3) 0.7993(3) 0.1430(2) 0.0404(6) Uani 1 1 d . . .
N5 N -0.0120(3) 0.9046(2) 0.1723(2) 0.0548(7) Uani 1 1 d . . .
C27 C -0.0487(4) 0.9354(4) 0.2644(4) 0.0730(11) Uani 1 1 d . . .
H27 H -0.0497 1.0095 0.2883 0.088 Uiso 1 1 calc R . .
C26 C -0.0847(4) 0.8612(4) 0.3243(4) 0.0775(12) Uani 1 1 d . . .
H26 H -0.1083 0.8857 0.3880 0.093 Uiso 1 1 calc R . .
C25 C -0.0854(4) 0.7523(4) 0.2899(3) 0.0712(11) Uani 1 1 d . . .
H25 H -0.1136 0.7002 0.3277 0.085 Uiso 1 1 calc R . .
C24 C -0.0439(4) 0.7196(3) 0.1980(3) 0.0556(8) Uani 1 1 d . . .
H24 H -0.0404 0.6466 0.1741 0.067 Uiso 1 1 calc R . .
P1 P 0.40956(10) 0.26535(9) 0.55504(8) 0.0583(2) Uani 1 1 d . . .
F1A F 0.3617(18) 0.171(3) 0.613(3) 0.117(9) Uani 0.36(3) 1 d P A 1
F1B F 0.3638(13) 0.1358(9) 0.543(3) 0.174(8) Uani 0.64(3) 1 d P A 2
F2 F 0.2442(3) 0.2449(3) 0.5050(2) 0.0908(8) Uani 1 1 d . A .
F3 F 0.5757(3) 0.2865(3) 0.6049(2) 0.0933(8) Uani 1 1 d . A .
F4A F 0.429(2) 0.360(2) 0.659(2) 0.139(10) Uani 0.39(3) 1 d P A 3
F4B F 0.4196(10) 0.301(2) 0.6833(7) 0.135(6) Uani 0.61(3) 1 d P A 4
F5A F 0.4230(11) 0.245(2) 0.4340(6) 0.097(6) Uani 0.57(4) 1 d P A 5
F5B F 0.367(3) 0.162(3) 0.4380(13) 0.127(10) Uani 0.43(4) 1 d P A 6
F6A F 0.4742(12) 0.4047(6) 0.575(2) 0.110(5) Uani 0.57(4) 1 d P A 7
F6B F 0.4363(19) 0.350(4) 0.491(4) 0.134(14) Uani 0.43(4) 1 d P A 8
N6 N 0.0247(6) 0.5198(4) 0.3365(4) 0.1130(15) Uani 1 1 d . . .
C29 C 0.1123(6) 0.5248(4) 0.4136(4) 0.0817(12) Uani 1 1 d . . .
C30 C 0.2230(5) 0.5331(5) 0.5143(4) 0.0916(13) Uani 1 1 d . . .
H30A H 0.2437 0.4653 0.4948 0.137 Uiso 1 1 calc R . .
H30B H 0.1871 0.5342 0.5759 0.137 Uiso 1 1 calc R . .
H30C H 0.3117 0.6054 0.5390 0.137 Uiso 1 1 calc R . .

loop_
_atom_site_aniso_label
_atom_site_aniso_U_11
_atom_site_aniso_U_22
_atom_site_aniso_U_33
_atom_site_aniso_U_23
_atom_site_aniso_U_13
_atom_site_aniso_U_12
Cu1 0.0360(3) 0.0370(3) 0.0381(3) 0.0115(2) 0.0026(2) 0.0207(2)
O1 0.0498(12) 0.0396(11) 0.0518(12) 0.0224(9) 0.0156(9) 0.0253(9)
N1 0.0321(12) 0.0381(12) 0.0370(11) 0.0178(10) 0.0090(9) 0.0163(10)
N2 0.0346(12) 0.0416(12) 0.0407(12) 0.0232(10) 0.0075(10) 0.0184(10)
N3 0.0369(12) 0.0437(12) 0.0333(11) 0.0161(10) 0.0091(10) 0.0224(11)
N4 0.0417(14) 0.0379(13) 0.0494(14) 0.0137(11) 0.0101(11) 0.0147(11)
C1 0.0326(13) 0.0388(14) 0.0357(13) 0.0184(11) 0.0100(11) 0.0184(12)
C2 0.0335(14) 0.0407(15) 0.0352(14) 0.0159(12) 0.0090(11) 0.0163(12)
C3 0.0350(14) 0.0374(14) 0.0364(13) 0.0153(11) 0.0124(11) 0.0162(12)
C4 0.0396(15) 0.0432(15) 0.0506(16) 0.0243(13) 0.0186(13) 0.0229(13)
C5 0.059(2) 0.065(2) 0.063(2) 0.0394(18) 0.0226(16) 0.0346(18)
C6 0.081(3) 0.103(3) 0.103(3) 0.081(3) 0.050(3) 0.061(3)
C7 0.062(2) 0.065(2) 0.153(5) 0.070(3) 0.051(3) 0.038(2)
C8 0.058(2) 0.049(2) 0.118(4) 0.038(2) 0.029(2) 0.0193(18)
C9 0.0508(19) 0.0452(17) 0.072(2) 0.0225(16) 0.0193(16) 0.0197(15)
C10 0.0335(14) 0.0407(14) 0.0405(15) 0.0133(12) 0.0081(12) 0.0181(12)
C11 0.0406(16) 0.0559(18) 0.0489(17) 0.0216(15) 0.0140(14) 0.0220(15)
C12 0.0402(17) 0.066(2) 0.082(3) 0.0319(19) 0.0247(17) 0.0234(16)
C13 0.0361(17) 0.062(2) 0.070(2) 0.0138(18) -0.0026(16) 0.0170(16)
C14 0.0490(19) 0.077(2) 0.0460(18) 0.0137(17) -0.0003(15) 0.0250(18)
C15 0.0451(17) 0.069(2) 0.0393(16) 0.0175(15) 0.0099(14) 0.0255(16)
C16 0.0482(18) 0.060(2) 0.065(2) 0.0429(17) 0.0036(15) 0.0215(16)
C17 0.0374(14) 0.0375(14) 0.0409(14) 0.0204(12) 0.0116(12) 0.0203(12)
C18 0.062(2) 0.0545(19) 0.064(2) 0.0212(16) 0.0246(17) 0.0368(17)
C19 0.0361(14) 0.0389(14) 0.0346(13) 0.0114(12) 0.0097(11) 0.0176(12)
C20 0.0398(15) 0.0553(18) 0.0325(14) 0.0150(13) 0.0068(12) 0.0239(14)
C21 0.0427(16) 0.0542(18) 0.0361(15) 0.0069(13) 0.0016(13) 0.0194(14)
C22 0.063(2) 0.0424(18) 0.077(2) 0.0218(17) 0.0121(19) 0.0124(16)
C23 0.0337(14) 0.0462(15) 0.0384(14) 0.0190(12) 0.0096(12) 0.0152(12)
N5 0.0579(16) 0.0580(16) 0.0618(17) 0.0250(14) 0.0319(14) 0.0315(14)
C27 0.073(3) 0.070(2) 0.078(3) 0.014(2) 0.042(2) 0.034(2)
C26 0.065(2) 0.100(3) 0.059(2) 0.020(2) 0.032(2) 0.028(2)
C25 0.063(2) 0.095(3) 0.051(2) 0.038(2) 0.0250(18) 0.019(2)
C24 0.0524(19) 0.0585(19) 0.0522(18) 0.0296(16) 0.0156(15) 0.0175(16)
P1 0.0538(5) 0.0762(6) 0.0485(5) 0.0312(5) 0.0167(4) 0.0292(5)
F1A 0.069(7) 0.19(2) 0.171(16) 0.156(16) 0.056(9) 0.075(10)
F1B 0.133(7) 0.080(5) 0.245(19) 0.077(8) -0.002(8) 0.018(4)
F2 0.0614(14) 0.137(2) 0.0859(16) 0.0544(16) 0.0259(12) 0.0493(15)
F3 0.0624(14) 0.145(2) 0.0809(16) 0.0568(16) 0.0206(12) 0.0494(15)
F4A 0.139(10) 0.149(15) 0.076(11) -0.026(8) -0.004(8) 0.085(11)
F4B 0.093(4) 0.252(15) 0.057(3) 0.070(6) 0.038(3) 0.059(7)
F5A 0.077(5) 0.175(15) 0.038(3) 0.036(5) 0.016(3) 0.063(7)
F5B 0.121(11) 0.166(19) 0.090(6) 0.009(9) 0.019(7) 0.100(13)
F6A 0.093(5) 0.063(4) 0.150(14) 0.042(6) 0.023(7) 0.023(3)
F6B 0.084(7) 0.17(3) 0.19(3) 0.15(3) 0.048(12) 0.048(12)
N6 0.116(4) 0.111(4) 0.077(3) 0.016(3) 0.020(3) 0.037(3)
C29 0.083(3) 0.076(3) 0.073(3) 0.015(2) 0.034(3) 0.026(2)
C30 0.077(3) 0.105(4) 0.094(3) 0.041(3) 0.036(3) 0.037(3)

loop_
_atom_type_symbol
_atom_type_description
_atom_type_scat_dispersion_real
_atom_type_scat_dispersion_imag
_atom_type_scat_source
C C .0033 .0016 'International Tables Vol C Tables 4.2.6.8 and 6.1.1.4'
H H .0000 .0000 'International Tables Vol C Tables 4.2.6.8 and 6.1.1.4'
Cu Cu .3201 1.2651 'International Tables Vol C Tables 4.2.6.8 and 6.1.1.4'
F F .0171 .0103 'International Tables Vol C Tables 4.2.6.8 and 6.1.1.4'
N N .0061 .0033 'International Tables Vol C Tables 4.2.6.8 and 6.1.1.4'
O O .0106 .0060 'International Tables Vol C Tables 4.2.6.8 and 6.1.1.4'
P P .1023 .0942 'International Tables Vol C Tables 4.2.6.8 and 6.1.1.4'

loop_
_geom_angle_atom_site_label_1
_geom_angle_atom_site_label_2
_geom_angle_atom_site_label_3
_geom_angle
_geom_angle_site_symmetry_1
_geom_angle_site_symmetry_3
N3 Cu1 N3 180.00(10) . 2_575
N3 Cu1 N1 84.84(9) . .
N3 Cu1 N1 95.16(9) 2_575 .
N3 Cu1 N1 95.16(9) . 2_575
N3 Cu1 N1 84.84(9) 2_575 2_575
N1 Cu1 N1 180.000(1) . 2_575
C17 O1 C18 114.6(2) . .
C1 N1 C3 106.4(2) . .
C1 N1 Cu1 112.77(17) . .
C3 N1 Cu1 131.23(17) . .
C1 N2 C2 107.5(2) . .
C1 N2 C16 128.2(2) . .
C2 N2 C16 124.2(2) . .
C19 N3 C20 107.6(2) . .
C19 N3 Cu1 119.74(17) . .
C20 N3 Cu1 130.44(19) . .
C19 N4 C21 107.0(2) . .
C19 N4 C22 130.2(3) . .
C21 N4 C22 122.3(3) . .
N1 C1 N2 110.6(2) . .
N1 C1 C17 126.3(2) . .
N2 C1 C17 122.8(2) . .
C3 C2 N2 106.2(2) . .
C3 C2 C10 129.7(3) . .
N2 C2 C10 124.0(2) . .
C2 C3 N1 109.2(2) . .
C2 C3 C4 126.5(3) . .
N1 C3 C4 124.2(2) . .
C9 C4 C5 118.7(3) . .
C9 C4 C3 120.4(3) . .
C5 C4 C3 120.9(3) . .
C6 C5 C4 119.8(4) . .
C6 C5 H5 120.1 . .
C4 C5 H5 120.1 . .
C7 C6 C5 119.7(4) . .
C7 C6 H6 120.1 . .
C5 C6 H6 120.1 . .
C8 C7 C6 120.9(4) . .
C8 C7 H7 119.6 . .
C6 C7 H7 119.6 . .
C7 C8 C9 119.9(4) . .
C7 C8 H8 120.0 . .
C9 C8 H8 120.0 . .
C8 C9 C4 121.0(4) . .
C8 C9 H9 119.5 . .
C4 C9 H9 119.5 . .
C11 C10 C15 119.1(3) . .
C11 C10 C2 119.9(3) . .
C15 C10 C2 121.1(3) . .
C12 C11 C10 120.5(3) . .
C12 C11 H11 119.8 . .
C10 C11 H11 119.8 . .
C11 C12 C13 120.9(3) . .
C11 C12 H12 119.6 . .
C13 C12 H12 119.6 . .
C14 C13 C12 119.2(3) . .
C14 C13 H13 120.4 . .
C12 C13 H13 120.4 . .
C13 C14 C15 120.9(3) . .
C13 C14 H14 119.6 . .
C15 C14 H14 119.6 . .
C14 C15 C10 119.5(3) . .
C14 C15 H15 120.2 . .
C10 C15 H15 120.2 . .
N2 C16 H16A 109.5 . .
N2 C16 H16B 109.5 . .
H16A C16 H16B 109.5 . .
N2 C16 H16C 109.5 . .
H16A C16 H16C 109.5 . .
H16B C16 H16C 109.5 . .
O1 C17 C1 110.7(2) . .
O1 C17 C19 109.1(2) . .
C1 C17 C19 112.1(2) . .
O1 C17 C23 108.8(2) . .
C1 C17 C23 105.9(2) . .
C19 C17 C23 110.2(2) . .
O1 C18 H18A 109.5 . .
O1 C18 H18B 109.5 . .
H18A C18 H18B 109.5 . .
O1 C18 H18C 109.5 . .
H18A C18 H18C 109.5 . .
H18B C18 H18C 109.5 . .
N3 C19 N4 110.0(2) . .
N3 C19 C17 124.1(2) . .
N4 C19 C17 125.8(2) . .
C21 C20 N3 108.6(3) . .
C21 C20 H20 125.7 . .
N3 C20 H20 125.7 . .
C20 C21 N4 106.7(3) . .
C20 C21 H21 126.6 . .
N4 C21 H21 126.6 . .
N4 C22 H22A 109.5 . .
N4 C22 H22B 109.5 . .
H22A C22 H22B 109.5 . .
N4 C22 H22C 109.5 . .
H22A C22 H22C 109.5 . .
H22B C22 H22C 109.5 . .
N5 C23 C24 124.1(3) . .
N5 C23 C17 111.9(2) . .
C24 C23 C17 124.0(3) . .
C23 N5 C27 116.8(3) . .
N5 C27 C26 122.4(4) . .
N5 C27 H27 118.8 . .
C26 C27 H27 118.8 . .
C25 C26 C27 119.7(4) . .
C25 C26 H26 120.2 . .
C27 C26 H26 120.2 . .
C26 C25 C24 119.3(4) . .
C26 C25 H25 120.4 . .
C24 C25 H25 120.4 . .
C23 C24 C25 117.7(3) . .
C23 C24 H24 121.2 . .
C25 C24 H24 121.2 . .
F4A P1 F6B 92(3) . .
F4A P1 F1B 123(2) . .
F6B P1 F1B 144(2) . .
F4A P1 F4B 32.9(9) . .
F6B P1 F4B 125(2) . .
F1B P1 F4B 91.0(14) . .
F4A P1 F5A 142.1(19) . .
F6B P1 F5A 50(2) . .
F1B P1 F5A 94.5(16) . .
F4B P1 F5A 171.5(9) . .
F4A P1 F1A 89.2(19) . .
F6B P1 F1A 173.2(9) . .
F1B P1 F1A 34.3(7) . .
F4B P1 F1A 57.1(13) . .
F5A P1 F1A 128.7(16) . .
F4A P1 F5B 172.2(8) . .
F6B P1 F5B 87(3) . .
F1B P1 F5B 57(2) . .
F4B P1 F5B 147.8(19) . .
F5A P1 F5B 38.7(9) . .
F1A P1 F5B 91(2) . .
F4A P1 F2 86.5(5) . .
F6B P1 F2 84.2(4) . .
F1B P1 F2 92.6(5) . .
F4B P1 F2 93.1(5) . .
F5A P1 F2 93.2(2) . .
F1A P1 F2 89.1(4) . .
F5B P1 F2 85.7(6) . .
F4A P1 F3 93.5(5) . .
F6B P1 F3 95.4(4) . .
F1B P1 F3 87.7(5) . .
F4B P1 F3 87.1(5) . .
F5A P1 F3 86.6(2) . .
F1A P1 F3 91.2(4) . .
F5B P1 F3 94.3(6) . .
F2 P1 F3 179.63(16) . .
F4A P1 F6A 56.2(19) . .
F6B P1 F6A 37.5(12) . .
F1B P1 F6A 174.4(7) . .
F4B P1 F6A 87.9(14) . .
F5A P1 F6A 86.0(14) . .
F1A P1 F6A 145.0(16) . .
F5B P1 F6A 124(2) . .
F2 P1 F6A 93.0(5) . .
F3 P1 F6A 86.7(5) . .
N6 C29 C30 178.4(5) . .
C29 C30 H30A 109.5 . .
C29 C30 H30B 109.5 . .
H30A C30 H30B 109.5 . .
C29 C30 H30C 109.5 . .
H30A C30 H30C 109.5 . .
H30B C30 H30C 109.5 . .

loop_
_geom_bond_atom_site_label_1
_geom_bond_atom_site_label_2
_geom_bond_distance
_geom_bond_site_symmetry_2
Cu1 N3 1.927(2) .
Cu1 N3 1.927(2) 2_575
Cu1 N1 2.088(2) .
Cu1 N1 2.088(2) 2_575
O1 C17 1.419(3) .
O1 C18 1.441(4) .
N1 C1 1.333(3) .
N1 C3 1.389(3) .
N2 C1 1.360(3) .
N2 C2 1.386(4) .
N2 C16 1.478(3) .
N3 C19 1.323(3) .
N3 C20 1.370(3) .
N4 C19 1.346(4) .
N4 C21 1.389(4) .
N4 C22 1.462(4) .
C1 C17 1.518(4) .
C2 C3 1.371(4) .
C2 C10 1.475(4) .
C3 C4 1.472(4) .
C4 C9 1.382(4) .
C4 C5 1.391(4) .
C5 C6 1.390(5) .
C5 H5 0.9300 .
C6 C7 1.373(6) .
C6 H6 0.9300 .
C7 C8 1.355(7) .
C7 H7 0.9300 .
C8 C9 1.375(5) .
C8 H8 0.9300 .
C9 H9 0.9300 .
C10 C11 1.382(4) .
C10 C15 1.397(4) .
C11 C12 1.372(4) .
C11 H11 0.9300 .
C12 C13 1.376(5) .
C12 H12 0.9300 .
C13 C14 1.375(5) .
C13 H13 0.9300 .
C14 C15 1.384(4) .
C14 H14 0.9300 .
C15 H15 0.9300 .
C16 H16A 0.9600 .
C16 H16B 0.9600 .
C16 H16C 0.9600 .
C17 C19 1.527(4) .
C17 C23 1.528(4) .
C18 H18A 0.9600 .
C18 H18B 0.9600 .
C18 H18C 0.9600 .
C20 C21 1.351(4) .
C20 H20 0.9300 .
C21 H21 0.9300 .
C22 H22A 0.9600 .
C22 H22B 0.9600 .
C22 H22C 0.9600 .
C23 N5 1.332(4) .
C23 C24 1.382(4) .
N5 C27 1.349(5) .
C27 C26 1.380(6) .
C27 H27 0.9300 .
C26 C25 1.356(6) .
C26 H26 0.9300 .
C25 C24 1.384(5) .
C25 H25 0.9300 .
C24 H24 0.9300 .
P1 F4A 1.487(12) .
P1 F6B 1.510(9) .
P1 F1B 1.515(8) .
P1 F4B 1.564(8) .
P1 F5A 1.566(5) .
P1 F1A 1.568(13) .
P1 F5B 1.574(10) .
P1 F2 1.579(2) .
P1 F3 1.585(2) .
P1 F6A 1.602(7) .
N6 C29 1.132(6) .
C29 C30 1.447(7) .
C30 H30A 0.9600 .
C30 H30B 0.9600 .
C30 H30C 0.9600 .
